data_4327143
loop_
_publ_author_name
'Iryna N. Stepanenko'
'Angela Casini'
'Fabio Edafe'
'Maria S. Novak'
'Vladimir B. Arion'
'Paul J. Dyson'
'Michael A. Jakupec'
'Bernhard K. Keppler'

_publ_section_title
;
 Conjugation of Organoruthenium(II)
 3-(1H-Benzimidazol-2-yl)pyrazolo[3,4-b]pyridines and
 Indolo[3,2-d]benzazepines to Recombinant Human Serum Albumin: a Strategy
 To Enhance Cytotoxicity in Cancer Cells
;
_journal_name_full 'Inorganic Chemistry'
_journal_page_first 12669
_journal_page_last 12679
_journal_paper_doi 10.1021/ic201801e
_journal_volume 50
_journal_year 2011
_chemical_formula_moiety 'C13 H8 Br N5, C2 H6 O S'
_chemical_formula_sum 'C15 H14 Br N5 O S'
_chemical_formula_weight 392.28
_chemical_name_systematic
; 
3-(1H-benzimidazol-2-yl)-5-bromo-1H-pyrazolo[3,4-b]pyridine
dimethyl sulfoxide 
;
_space_group_IT_number 14
_symmetry_cell_setting monoclinic
_symmetry_space_group_name_Hall '-P 2ybc'
_symmetry_space_group_name_H-M 'P 1 21/c 1'
_atom_sites_solution_hydrogens geom
_atom_sites_solution_primary direct
_atom_sites_solution_secondary difmap
_audit_creation_method SHELXL-97
_cell_angle_alpha 90.00
_cell_angle_beta 94.712(4)
_cell_angle_gamma 90.00
_cell_formula_units_Z 4
_cell_length_a 8.5399(4)
_cell_length_b 10.2371(6)
_cell_length_c 18.5633(11)
_cell_measurement_reflns_used 2875
_cell_measurement_temperature 100(2)
_cell_measurement_theta_max 25.21
_cell_measurement_theta_min 2.20
_cell_volume 1617.39(15)
_computing_structure_refinement 'SHELXL-97 (Sheldrick, 1997)'
_computing_structure_solution 'SHELXS-97 (Sheldrick, 1990)'
_diffrn_ambient_temperature 100(2)
_diffrn_measured_fraction_theta_full 0.998
_diffrn_measured_fraction_theta_max 0.998
_diffrn_radiation_monochromator graphite
_diffrn_radiation_source 'fine-focus sealed tube'
_diffrn_radiation_type MoK\a
_diffrn_radiation_wavelength 0.71073
_diffrn_reflns_av_R_equivalents 0.0846
_diffrn_reflns_av_sigmaI/netI 0.0719
_diffrn_reflns_limit_h_max 11
_diffrn_reflns_limit_h_min -11
_diffrn_reflns_limit_k_max 9
_diffrn_reflns_limit_k_min -13
_diffrn_reflns_limit_l_max 24
_diffrn_reflns_limit_l_min -24
_diffrn_reflns_number 19277
_diffrn_reflns_theta_full 27.50
_diffrn_reflns_theta_max 27.50
_diffrn_reflns_theta_min 2.20
_exptl_absorpt_coefficient_mu 2.682
_exptl_absorpt_correction_T_max 0.8141
_exptl_absorpt_correction_T_min 0.4289
_exptl_absorpt_correction_type multi-scan
_exptl_absorpt_process_details SADABS
_exptl_crystal_colour colorless
_exptl_crystal_density_diffrn 1.611
_exptl_crystal_description stick
_exptl_crystal_F_000 792
_exptl_crystal_size_max 0.38
_exptl_crystal_size_mid 0.14
_exptl_crystal_size_min 0.08
_refine_diff_density_max 0.500
_refine_diff_density_min -0.476
_refine_diff_density_rms 0.100
_refine_ls_extinction_method none
_refine_ls_goodness_of_fit_ref 0.965
_refine_ls_hydrogen_treatment constr
_refine_ls_matrix_type full
_refine_ls_number_parameters 210
_refine_ls_number_reflns 3705
_refine_ls_number_restraints 0
_refine_ls_restrained_S_all 0.965
_refine_ls_R_factor_all 0.0792
_refine_ls_R_factor_gt 0.0428
_refine_ls_shift/su_max 0.002
_refine_ls_shift/su_mean 0.000
_refine_ls_structure_factor_coef Fsqd
_refine_ls_weighting_details 'calc w=1/[\s^2^(Fo^2^)+(0.0491P)^2^+0.0000P] where P=(Fo^2^+2Fc^2^)/3'
_refine_ls_weighting_scheme calc
_refine_ls_wR_factor_gt 0.0894
_refine_ls_wR_factor_ref 0.0978
_reflns_number_gt 2556
_reflns_number_total 3705
_reflns_threshold_expression >2sigma(I)
_cod_data_source_file ic201801e_si_002_2.cif
_cod_data_source_block irst763
_cod_database_code 4327143

loop_
_symmetry_equiv_pos_as_xyz
'x, y, z'
'-x, y+1/2, -z+1/2'
'-x, -y, -z'
'x, -y-1/2, z-1/2'

loop_
_atom_site_label
_atom_site_type_symbol
_atom_site_fract_x
_atom_site_fract_y
_atom_site_fract_z
_atom_site_U_iso_or_equiv
_atom_site_adp_type
_atom_site_occupancy
_atom_site_symmetry_multiplicity
_atom_site_calc_flag
_atom_site_refinement_flags
Br1 Br 1.26088(4) 0.45826(3) 1.04603(2) 0.02482(12) Uani 1 1 d .
N1 N 1.1498(3) 1.0389(3) 0.92450(15) 0.0210(6) Uani 1 1 d .
N2 N 1.2941(3) 1.0109(3) 0.95771(15) 0.0219(6) Uani 1 1 d .
H20 H 1.3712 1.0679 0.9641 0.026 Uiso 1 1 calc R
N3 N 1.4318(3) 0.8291(2) 1.01542(15) 0.0214(6) Uani 1 1 d .
N4 N 0.8126(3) 0.8202(2) 0.89224(14) 0.0194(6) Uani 1 1 d .
N5 N 0.8312(3) 1.0346(2) 0.86750(14) 0.0199(6) Uani 1 1 d .
H5 H 0.8724 1.1132 0.8656 0.024 Uiso 1 1 calc R
C1 C 1.3050(4) 0.8851(3) 0.97974(17) 0.0193(7) Uani 1 1 d .
C2 C 1.4104(4) 0.7040(3) 1.03279(18) 0.0212(7) Uani 1 1 d .
H2 H 1.4946 0.6592 1.0587 0.025 Uiso 1 1 calc R
C3 C 1.2697(4) 0.6349(3) 1.01469(18) 0.0211(7) Uani 1 1 d .
C4 C 1.1411(4) 0.6938(3) 0.97930(18) 0.0209(7) Uani 1 1 d .
H4 H 1.0452 0.6483 0.9683 0.025 Uiso 1 1 calc R
C5 C 1.1597(4) 0.8249(3) 0.96029(17) 0.0190(7) Uani 1 1 d .
C6 C 1.0669(4) 0.9273(3) 0.92567(17) 0.0181(7) Uani 1 1 d .
C7 C 0.9039(4) 0.9248(3) 0.89587(17) 0.0177(7) Uani 1 1 d .
C8 C 0.6695(4) 0.8650(3) 0.85866(17) 0.0190(7) Uani 1 1 d .
C9 C 0.5303(4) 0.7967(3) 0.83870(17) 0.0220(8) Uani 1 1 d .
H9 H 0.5199 0.7067 0.8497 0.026 Uiso 1 1 calc R
C10 C 0.4081(4) 0.8658(3) 0.80218(19) 0.0252(8) Uani 1 1 d .
H10 H 0.3124 0.8221 0.7880 0.030 Uiso 1 1 calc R
C11 C 0.4229(4) 0.9974(3) 0.78602(19) 0.0262(8) Uani 1 1 d .
H11 H 0.3369 1.0407 0.7606 0.031 Uiso 1 1 calc R
C12 C 0.5578(4) 1.0681(3) 0.80548(18) 0.0243(8) Uani 1 1 d .
H12 H 0.5665 1.1583 0.7945 0.029 Uiso 1 1 calc R
C13 C 0.6809(4) 0.9985(3) 0.84241(17) 0.0196(7) Uani 1 1 d .
S1 S 0.03807(10) 0.37818(8) 0.85448(5) 0.0246(2) Uani 1 1 d .
O1 O -0.0925(3) 0.2886(2) 0.82658(13) 0.0310(6) Uani 1 1 d .
C14 C 0.2097(4) 0.3192(4) 0.8161(2) 0.0357(10) Uani 1 1 d .
H14A H 0.2432 0.2368 0.8394 0.054 Uiso 1 1 calc R
H14B H 0.2942 0.3838 0.8236 0.054 Uiso 1 1 calc R
H14C H 0.1859 0.3046 0.7641 0.054 Uiso 1 1 calc R
C15 C 0.0131(4) 0.5258(3) 0.8021(2) 0.0313(9) Uani 1 1 d .
H15A H -0.0074 0.5036 0.7508 0.047 Uiso 1 1 calc R
H15B H 0.1090 0.5786 0.8088 0.047 Uiso 1 1 calc R
H15C H -0.0757 0.5757 0.8180 0.047 Uiso 1 1 calc R

loop_
_atom_site_aniso_label
_atom_site_aniso_U_11
_atom_site_aniso_U_22
_atom_site_aniso_U_33
_atom_site_aniso_U_23
_atom_site_aniso_U_13
_atom_site_aniso_U_12
Br1 0.0205(2) 0.02123(17) 0.0321(2) 0.00383(16) -0.00165(15) -0.00013(14)
N1 0.0143(15) 0.0263(14) 0.0219(15) 0.0016(12) -0.0021(12) -0.0031(12)
N2 0.0139(15) 0.0239(14) 0.0271(17) 0.0021(12) -0.0040(13) -0.0056(11)
N3 0.0151(15) 0.0240(14) 0.0247(17) 0.0009(12) -0.0003(13) -0.0022(12)
N4 0.0176(15) 0.0210(14) 0.0187(15) 0.0026(11) -0.0040(12) -0.0027(11)
N5 0.0184(15) 0.0188(13) 0.0219(15) 0.0005(12) -0.0015(12) -0.0042(12)
C1 0.0175(18) 0.0219(16) 0.0183(18) 0.0012(14) 0.0003(14) -0.0045(14)
C2 0.0194(18) 0.0247(17) 0.0191(18) 0.0040(14) -0.0002(15) 0.0024(14)
C3 0.0216(19) 0.0188(16) 0.0233(19) 0.0046(14) 0.0042(15) 0.0001(14)
C4 0.0160(18) 0.0242(17) 0.0223(19) -0.0038(14) 0.0006(15) -0.0028(14)
C5 0.0197(18) 0.0237(16) 0.0135(17) -0.0005(13) 0.0012(14) -0.0012(14)
C6 0.0145(18) 0.0223(17) 0.0179(18) -0.0013(12) 0.0031(14) -0.0028(13)
C7 0.0196(18) 0.0203(16) 0.0128(17) -0.0002(12) -0.0016(14) -0.0014(13)
C8 0.0176(18) 0.0229(16) 0.0160(17) 0.0001(13) -0.0017(14) 0.0025(13)
C9 0.0216(19) 0.0253(17) 0.0185(18) 0.0002(14) -0.0015(15) -0.0031(14)
C10 0.0171(19) 0.0288(18) 0.028(2) -0.0067(15) -0.0056(15) -0.0042(15)
C11 0.021(2) 0.0313(18) 0.025(2) -0.0017(15) -0.0062(16) 0.0089(15)
C12 0.024(2) 0.0246(18) 0.024(2) -0.0009(14) -0.0025(16) 0.0047(14)
C13 0.0200(19) 0.0229(15) 0.0153(18) -0.0026(13) -0.0016(15) -0.0012(14)
S1 0.0252(5) 0.0250(4) 0.0231(5) 0.0026(4) -0.0001(4) -0.0027(4)
O1 0.0283(14) 0.0255(12) 0.0372(16) 0.0069(11) -0.0089(12) -0.0059(11)
C14 0.034(2) 0.034(2) 0.040(2) 0.0062(17) 0.0082(19) 0.0040(17)
C15 0.035(2) 0.0252(19) 0.035(2) 0.0060(16) 0.0085(18) -0.0026(16)

loop_
_atom_type_symbol
_atom_type_description
_atom_type_scat_dispersion_real
_atom_type_scat_dispersion_imag
_atom_type_scat_source
C C 0.0033 0.0016 'International Tables Vol C Tables 4.2.6.8 and 6.1.1.4'
H H 0.0000 0.0000 'International Tables Vol C Tables 4.2.6.8 and 6.1.1.4'
N N 0.0061 0.0033 'International Tables Vol C Tables 4.2.6.8 and 6.1.1.4'
O O 0.0106 0.0060 'International Tables Vol C Tables 4.2.6.8 and 6.1.1.4'
Br Br -0.2901 2.4595 'International Tables Vol C Tables 4.2.6.8 and 6.1.1.4'
S S 0.1246 0.1234 'International Tables Vol C Tables 4.2.6.8 and 6.1.1.4'

loop_
_geom_angle_atom_site_label_1
_geom_angle_atom_site_label_2
_geom_angle_atom_site_label_3
_geom_angle
C6 N1 N2 105.7(3)
C1 N2 N1 112.0(3)
C1 N2 H20 124.0
N1 N2 H20 124.0
C2 N3 C1 113.9(3)
C7 N4 C8 104.2(3)
C7 N5 C13 106.9(3)
C7 N5 H5 126.6
C13 N5 H5 126.6
N3 C1 N2 125.8(3)
N3 C1 C5 126.5(3)
N2 C1 C5 107.6(3)
N3 C2 C3 123.6(3)
N3 C2 H2 118.2
C3 C2 H2 118.2
C4 C3 C2 121.7(3)
C4 C3 Br1 120.9(2)
C2 C3 Br1 117.2(2)
C3 C4 C5 116.1(3)
C3 C4 H4 122.0
C5 C4 H4 122.0
C4 C5 C1 118.1(3)
C4 C5 C6 138.1(3)
C1 C5 C6 103.8(3)
N1 C6 C5 110.8(3)
N1 C6 C7 119.8(3)
C5 C6 C7 129.3(3)
N4 C7 N5 113.5(3)
N4 C7 C6 125.1(3)
N5 C7 C6 121.4(3)
C9 C8 N4 130.0(3)
C9 C8 C13 120.0(3)
N4 C8 C13 109.9(3)
C10 C9 C8 117.5(3)
C10 C9 H9 121.3
C8 C9 H9 121.3
C11 C10 C9 121.4(3)
C11 C10 H10 119.3
C9 C10 H10 119.3
C12 C11 C10 122.7(3)
C12 C11 H11 118.7
C10 C11 H11 118.6
C11 C12 C13 115.9(3)
C11 C12 H12 122.1
C13 C12 H12 122.1
N5 C13 C12 131.9(3)
N5 C13 C8 105.5(3)
C12 C13 C8 122.5(3)
O1 S1 C14 105.43(16)
O1 S1 C15 105.94(16)
C14 S1 C15 97.62(17)
S1 C14 H14A 109.5
S1 C14 H14B 109.5
H14A C14 H14B 109.5
S1 C14 H14C 109.5
H14A C14 H14C 109.5
H14B C14 H14C 109.5
S1 C15 H15A 109.5
S1 C15 H15B 109.5
H15A C15 H15B 109.5
S1 C15 H15C 109.5
H15A C15 H15C 109.5
H15B C15 H15C 109.5

loop_
_geom_bond_atom_site_label_1
_geom_bond_atom_site_label_2
_geom_bond_distance
Br1 C3 1.903(3)
N1 C6 1.345(4)
N1 N2 1.363(4)
N2 C1 1.352(4)
N2 H20 0.8800
N3 C2 1.337(4)
N3 C1 1.349(4)
N4 C7 1.323(4)
N4 C8 1.403(4)
N5 C7 1.369(4)
N5 C13 1.379(4)
N5 H5 0.8800
C1 C5 1.406(4)
C2 C3 1.411(4)
C2 H2 0.9500
C3 C4 1.372(4)
C4 C5 1.400(4)
C4 H4 0.9500
C5 C6 1.434(4)
C6 C7 1.455(4)
C8 C9 1.402(4)
C8 C13 1.404(4)
C9 C10 1.390(4)
C9 H9 0.9500
C10 C11 1.388(5)
C10 H10 0.9500
C11 C12 1.383(5)
C11 H11 0.9500
C12 C13 1.402(4)
C12 H12 0.9500
S1 O1 1.503(2)
S1 C14 1.787(4)
S1 C15 1.801(3)
C14 H14A 0.9800
C14 H14B 0.9800
C14 H14C 0.9800
C15 H15A 0.9800
C15 H15B 0.9800
C15 H15C 0.9800

loop_
_geom_torsion_atom_site_label_1
_geom_torsion_atom_site_label_2
_geom_torsion_atom_site_label_3
_geom_torsion_atom_site_label_4
_geom_torsion
C6 N1 N2 C1 0.1(4)
C2 N3 C1 N2 178.2(3)
C2 N3 C1 C5 -0.1(5)
N1 N2 C1 N3 -178.6(3)
N1 N2 C1 C5 0.0(4)
C1 N3 C2 C3 1.1(5)
N3 C2 C3 C4 -2.1(5)
N3 C2 C3 Br1 -178.7(3)
C2 C3 C4 C5 2.0(5)
Br1 C3 C4 C5 178.5(2)
C3 C4 C5 C1 -1.1(5)
C3 C4 C5 C6 -178.7(4)
N3 C1 C5 C4 0.2(5)
N2 C1 C5 C4 -178.4(3)
N3 C1 C5 C6 178.5(3)
N2 C1 C5 C6 0.0(4)
N2 N1 C6 C5 -0.1(4)
N2 N1 C6 C7 178.3(3)
C4 C5 C6 N1 177.9(4)
C1 C5 C6 N1 0.1(4)
C4 C5 C6 C7 -0.2(7)
C1 C5 C6 C7 -178.1(3)
C8 N4 C7 N5 0.3(4)
C8 N4 C7 C6 -179.0(3)
C13 N5 C7 N4 -0.9(4)
C13 N5 C7 C6 178.4(3)
N1 C6 C7 N4 178.0(3)
C5 C6 C7 N4 -4.0(6)
N1 C6 C7 N5 -1.2(5)
C5 C6 C7 N5 176.9(3)
C7 N4 C8 C9 177.9(3)
C7 N4 C8 C13 0.5(3)
N4 C8 C9 C10 -176.5(3)
C13 C8 C9 C10 0.7(5)
C8 C9 C10 C11 0.0(5)
C9 C10 C11 C12 -0.6(5)
C10 C11 C12 C13 0.5(5)
C7 N5 C13 C12 -176.5(3)
C7 N5 C13 C8 1.1(3)
C11 C12 C13 N5 177.5(3)
C11 C12 C13 C8 0.3(5)
C9 C8 C13 N5 -178.7(3)
N4 C8 C13 N5 -1.0(4)
C9 C8 C13 C12 -0.9(5)
N4 C8 C13 C12 176.9(3)

loop_
_cod_related_entry_id
_cod_related_entry_database
_cod_related_entry_code
1 ChemSpider 30661187
